data_7038126
loop_
_publ_author_name
'Batke, S.'
'Kothe, T.'
'Haas, M.'
'Wadepohl, H.'
'Ballmann, J.'

_publ_section_title
;
 Diamidophosphines with six-membered chelates and their coordination
 chemistry with group 4 metals: development of a
 trimethylene-methane-tethered [PN2]-type &quot;molecular claw&quot;.
;
_journal_issue 8
_journal_name_full 'Dalton transactions (Cambridge, England : 2003)'
_journal_page_first 3528
_journal_page_last 3540
_journal_paper_doi 10.1039/c5dt04911c
_journal_volume 45
_journal_year 2016
_chemical_formula_moiety 'C26 H35 Hf I2 N2 P Si2'
_chemical_formula_sum 'C26 H35 Hf I2 N2 P Si2'
_chemical_formula_weight 895.00
_chemical_properties_physical moisture-sensitive
_space_group_crystal_system monoclinic
_space_group_IT_number 14
_space_group_name_Hall '-P 2yn'
_space_group_name_H-M_alt 'P 1 21/n 1'
_symmetry_cell_setting monoclinic
_symmetry_Int_Tables_number 14
_symmetry_space_group_name_Hall '-P 2yn'
_symmetry_space_group_name_H-M 'P 1 21/n 1'
_atom_sites_solution_hydrogens geom
_atom_sites_solution_primary iterative
_atom_sites_solution_secondary difmap
_audit_block_code ba_sb15
_audit_creation_date 2015-12-03
_audit_creation_method
;
Olex2 1.2
(compiled 2015.09.30 svn.r3233 for OlexSys, GUI svn.r5103)
;
_audit_update_record
;
2015-12-07 deposited with the CCDC.
2016-01-14 downloaded from the CCDC.
;
_cell_angle_alpha 90
_cell_angle_beta 102.102(10)
_cell_angle_gamma 90
_cell_formula_units_Z 4
_cell_length_a 11.107(4)
_cell_length_b 19.914(8)
_cell_length_c 14.621(6)
_cell_measurement_reflns_used 7945
_cell_measurement_temperature 100(2)
_cell_measurement_theta_max 32.22
_cell_measurement_theta_min 2.34
_cell_volume 3162(2)
_computing_cell_refinement
;
SAINT (see _computing_data_reduction). Includes estimated systematic errors
 of the unit cell constants from Monte Carlo simulations.
;
_computing_data_collection 'SMART-5.631 (Bruker AXS, 2003)'
_computing_data_reduction 'SAINT V8.34A (Bruker AXS, 1997-2013),SADABS-2012_1 (Sheldrick and Bruker AXS, 1997-2014)'
_computing_molecular_graphics 'Olex2 (Dolomanov et al., 2009)'
_computing_publication_material 'encif (Wadepohl, 2009-15); encifer 1.5 (CCDC, 2014)'
_computing_structure_refinement 'ShelXL (Sheldrick, 2015)'
_computing_structure_solution 'SUPERFLIP (Palatinus, 2007-2009)'
_diffrn_ambient_environment 'perfluoro polyether oil / N~2~'
_diffrn_ambient_temperature 100(1)
_diffrn_detector 'CCD plate'
_diffrn_detector_area_resol_mean 8.19
_diffrn_detector_type CCD-PXL-KAF2
_diffrn_measured_fraction_theta_full 1.000
_diffrn_measured_fraction_theta_max 0.953
_diffrn_measurement_device 'three-circle diffractometer'
_diffrn_measurement_device_type 'Bruker AXS Smart 1000'
_diffrn_measurement_method '\f- and \w-scans'
_diffrn_measurement_specimen_support 'polyimid foil'
_diffrn_radiation_monochromator graphite
_diffrn_radiation_probe x-ray
_diffrn_radiation_type MoK\a
_diffrn_radiation_wavelength 0.71073
_diffrn_reflns_av_R_equivalents 0.0324
_diffrn_reflns_av_unetI/netI 0.0184
_diffrn_reflns_laue_measured_fraction_full 1.000
_diffrn_reflns_laue_measured_fraction_max 0.953
_diffrn_reflns_limit_h_max 16
_diffrn_reflns_limit_h_min -16
_diffrn_reflns_limit_k_max 29
_diffrn_reflns_limit_k_min -29
_diffrn_reflns_limit_l_max 22
_diffrn_reflns_limit_l_min -21
_diffrn_reflns_number 80926
_diffrn_reflns_point_group_measured_fraction_full 1.000
_diffrn_reflns_point_group_measured_fraction_max 0.953
_diffrn_reflns_theta_full 25.242
_diffrn_reflns_theta_max 32.473
_diffrn_reflns_theta_min 2.045
_diffrn_source 'sealed X-Ray tube (Mo)'
_diffrn_source_type 'fine focus tube'
_diffrn_standards_number 0
_exptl_absorpt_coefficient_mu 5.395
_exptl_absorpt_correction_T_max 0.6179
_exptl_absorpt_correction_T_min 0.5315
_exptl_absorpt_correction_type multi-scan
_exptl_absorpt_process_details
;
multi-scan from symmetry-related measurements (Blessing 1995)
SADABS (see _computing_data_reduction)
;
_exptl_crystal_colour colourless
_exptl_crystal_density_diffrn 1.880
_exptl_crystal_description irregular
_exptl_crystal_F_000 1704
_exptl_crystal_size_max 0.100
_exptl_crystal_size_mid 0.100
_exptl_crystal_size_min 0.100
_refine_diff_density_max 1.115
_refine_diff_density_min -0.710
_refine_diff_density_rms 0.099
_refine_ls_extinction_method none
_refine_ls_goodness_of_fit_ref 1.033
_refine_ls_hydrogen_treatment constr
_refine_ls_matrix_type full
_refine_ls_number_parameters 313
_refine_ls_number_reflns 10886
_refine_ls_number_restraints 0
_refine_ls_restrained_S_all 1.033
_refine_ls_R_factor_all 0.0204
_refine_ls_R_factor_gt 0.0173
_refine_ls_shift/su_max 0.006
_refine_ls_shift/su_mean 0.000
_refine_ls_structure_factor_coef Fsqd
_refine_ls_weighting_details 'w=1/[\s^2^(Fo^2^)+(0.0183P)^2^+2.2785P] where P=(Fo^2^+2Fc^2^)/3'
_refine_ls_weighting_scheme calc
_refine_ls_wR_factor_gt 0.0394
_refine_ls_wR_factor_ref 0.0405
_reflns_Friedel_coverage 0.000
_reflns_number_gt 10080
_reflns_number_total 10886
_reflns_threshold_expression 'I > 2\s(I)'
_cod_data_source_file c5dt04911c2.cif
_cod_data_source_block ba_sb15
_cod_depositor_comments 'Adding full bibliography for 7038121--7038129.cif.'
_cod_original_sg_symbol_H-M 'P 21/n'
_cod_database_code 7038126
_audit_block_refno 2080
_audit_block_usercomment sb-mh41
_shelx_space_group_comment
;
The symmetry employed for this shelxl refinement is uniquely defined
by the following loop, which should always be used as a source of
symmetry information in preference to the above space-group names.
They are only intended as comments.
;
_shelx_estimated_absorpt_t_max 0.614
_shelx_estimated_absorpt_t_min 0.614
_shelxl_version_number 2014/7
_olex2_refinement_description
;
1. Fixed Uiso
 At 1.2 times of:
  All C(H) groups, All C(H,H) groups
 At 1.5 times of:
  All C(H,H,H) groups
2.a Secondary CH2 refined with riding coordinates:
 C1(H1A,H1B), C8(H8A,H8B)
2.b Aromatic/amide H refined with riding coordinates:
 C4(H4), C5(H5), C6(H6), C7(H7), C11(H11), C12(H12), C13(H13), C14(H14),
 C16(H16), C17(H17), C18(H18), C19(H19), C20(H20)
2.c Idealised Me refined as rotating group:
 C21(H21A,H21B,H21C), C22(H22A,H22B,H22C), C23(H23A,H23B,H23C), C24(H24A,H24B,
 H24C), C25(H25A,H25B,H25C), C26(H26A,H26B,H26C)
;
_olex2_submission_special_instructions 'No special instructions were received'

loop_
_symmetry_equiv_pos_as_xyz
'x, y, z'
'-x+1/2, y+1/2, -z+1/2'
'-x, -y, -z'
'x-1/2, -y-1/2, z-1/2'

loop_
_atom_site_label
_atom_site_type_symbol
_atom_site_fract_x
_atom_site_fract_y
_atom_site_fract_z
_atom_site_U_iso_or_equiv
_atom_site_adp_type
_atom_site_occupancy
_atom_site_site_symmetry_order
_atom_site_calc_flag
_atom_site_refinement_flags_posn
I1 I 0.78647(2) 0.75228(2) 0.36884(2) 0.01614(2) Uani 1 1 d .
I2 I 1.05425(2) 0.61350(2) 0.35810(2) 0.02456(3) Uani 1 1 d .
Hf Hf 0.82684(2) 0.65206(2) 0.24391(2) 0.01055(2) Uani 1 1 d .
P P 0.60272(4) 0.69479(2) 0.14167(3) 0.01128(7) Uani 1 1 d .
Si1 Si 0.75887(4) 0.48228(2) 0.20402(3) 0.01642(9) Uani 1 1 d .
Si2 Si 0.99297(4) 0.72437(2) 0.10274(3) 0.01721(9) Uani 1 1 d .
N1 N 0.73319(12) 0.56551(7) 0.23876(9) 0.0132(2) Uani 1 1 d .
N2 N 0.87571(12) 0.66811(7) 0.11902(9) 0.0131(2) Uani 1 1 d .
C1 C 0.50270(15) 0.61997(8) 0.13370(11) 0.0152(3) Uani 1 1 d .
H1A H 0.4162 0.6323 0.1066 0.018 Uiso 1 1 calc R
H1B H 0.5292 0.5856 0.0931 0.018 Uiso 1 1 calc R
C2 C 0.51348(15) 0.59286(8) 0.23115(12) 0.0149(3) Uani 1 1 d .
C3 C 0.62923(15) 0.57221(8) 0.28306(11) 0.0137(3) Uani 1 1 d .
C4 C 0.64299(17) 0.55749(8) 0.37836(12) 0.0184(3) Uani 1 1 d .
H4 H 0.7219 0.5460 0.4142 0.022 Uiso 1 1 calc R
C5 C 0.5428(2) 0.55946(9) 0.42109(14) 0.0243(4) Uani 1 1 d .
H5 H 0.5532 0.5499 0.4859 0.029 Uiso 1 1 calc R
C6 C 0.42723(19) 0.57549(10) 0.36879(15) 0.0257(4) Uani 1 1 d .
H6 H 0.3576 0.5745 0.3971 0.031 Uiso 1 1 calc R
C7 C 0.41291(16) 0.59300(9) 0.27516(14) 0.0205(3) Uani 1 1 d .
H7 H 0.3338 0.6052 0.2405 0.025 Uiso 1 1 calc R
C8 C 0.62814(15) 0.70969(8) 0.02390(11) 0.0145(3) Uani 1 1 d .
H8A H 0.5477 0.7162 -0.0195 0.017 Uiso 1 1 calc R
H8B H 0.6766 0.7514 0.0238 0.017 Uiso 1 1 calc R
C9 C 0.69540(14) 0.65230(8) -0.01032(11) 0.0127(3) Uani 1 1 d .
C10 C 0.81533(14) 0.63360(8) 0.03549(11) 0.0123(3) Uani 1 1 d .
C11 C 0.87454(15) 0.58260(8) -0.00381(12) 0.0166(3) Uani 1 1 d .
H11 H 0.9568 0.5710 0.0246 0.020 Uiso 1 1 calc R
C12 C 0.81533(16) 0.54852(9) -0.08369(12) 0.0185(3) Uani 1 1 d .
H12 H 0.8570 0.5135 -0.1086 0.022 Uiso 1 1 calc R
C13 C 0.69621(16) 0.56528(8) -0.12708(12) 0.0175(3) Uani 1 1 d .
H13 H 0.6551 0.5415 -0.1809 0.021 Uiso 1 1 calc R
C14 C 0.63752(15) 0.61754(8) -0.09066(11) 0.0148(3) Uani 1 1 d .
H14 H 0.5563 0.6299 -0.1210 0.018 Uiso 1 1 calc R
C15 C 0.50514(14) 0.76429(8) 0.16215(11) 0.0139(3) Uani 1 1 d .
C16 C 0.47595(17) 0.81632(9) 0.09772(12) 0.0196(3) Uani 1 1 d .
H16 H 0.5108 0.8171 0.0437 0.023 Uiso 1 1 calc R
C17 C 0.39587(19) 0.86737(10) 0.11197(13) 0.0248(4) Uani 1 1 d .
H17 H 0.3765 0.9027 0.0677 0.030 Uiso 1 1 calc R
C18 C 0.34467(17) 0.86672(10) 0.19032(14) 0.0237(4) Uani 1 1 d .
H18 H 0.2890 0.9011 0.1993 0.028 Uiso 1 1 calc R
C19 C 0.37454(17) 0.81588(9) 0.25568(14) 0.0225(3) Uani 1 1 d .
H19 H 0.3398 0.8157 0.3098 0.027 Uiso 1 1 calc R
C20 C 0.45517(16) 0.76500(9) 0.24270(12) 0.0181(3) Uani 1 1 d .
H20 H 0.4764 0.7307 0.2884 0.022 Uiso 1 1 calc R
C21 C 0.91958(18) 0.47417(10) 0.18836(15) 0.0264(4) Uani 1 1 d .
H21A H 0.9404 0.5130 0.1536 0.040 Uiso 1 1 calc GR
H21B H 0.9277 0.4330 0.1535 0.040 Uiso 1 1 calc GR
H21C H 0.9756 0.4722 0.2498 0.040 Uiso 1 1 calc GR
C22 C 0.65076(18) 0.46370(9) 0.09107(13) 0.0217(3) Uani 1 1 d .
H22A H 0.5659 0.4709 0.0981 0.032 Uiso 1 1 calc GR
H22B H 0.6610 0.4169 0.0734 0.032 Uiso 1 1 calc GR
H22C H 0.6686 0.4936 0.0423 0.032 Uiso 1 1 calc GR
C23 C 0.7340(2) 0.42210(9) 0.29564(15) 0.0293(4) Uani 1 1 d .
H23A H 0.7894 0.4332 0.3552 0.044 Uiso 1 1 calc GR
H23B H 0.7510 0.3764 0.2771 0.044 Uiso 1 1 calc GR
H23C H 0.6484 0.4250 0.3029 0.044 Uiso 1 1 calc GR
C24 C 1.13272(19) 0.67837(12) 0.08613(18) 0.0343(5) Uani 1 1 d .
H24A H 1.1530 0.6432 0.1337 0.051 Uiso 1 1 calc GR
H24B H 1.2019 0.7098 0.0922 0.051 Uiso 1 1 calc GR
H24C H 1.1169 0.6580 0.0238 0.051 Uiso 1 1 calc GR
C25 C 0.9335(2) 0.77802(12) -0.00078(17) 0.0398(6) Uani 1 1 d .
H25A H 1.0019 0.8027 -0.0178 0.060 Uiso 1 1 calc GR
H25B H 0.8732 0.8099 0.0142 0.060 Uiso 1 1 calc GR
H25C H 0.8939 0.7497 -0.0534 0.060 Uiso 1 1 calc GR
C26 C 1.03293(19) 0.77961(11) 0.20744(15) 0.0282(4) Uani 1 1 d .
H26A H 0.9577 0.7998 0.2203 0.042 Uiso 1 1 calc GR
H26B H 1.0887 0.8152 0.1957 0.042 Uiso 1 1 calc GR
H26C H 1.0735 0.7530 0.2615 0.042 Uiso 1 1 calc GR

loop_
_atom_site_aniso_label
_atom_site_aniso_U_11
_atom_site_aniso_U_22
_atom_site_aniso_U_33
_atom_site_aniso_U_23
_atom_site_aniso_U_13
_atom_site_aniso_U_12
I1 0.01626(5) 0.01596(5) 0.01480(5) -0.00448(3) 0.00003(4) 0.00015(3)
I2 0.01654(5) 0.03376(6) 0.01970(5) -0.00251(4) -0.00459(4) 0.00868(4)
Hf 0.00945(3) 0.01194(3) 0.00982(3) 0.00025(2) 0.00100(2) 0.00008(2)
P 0.01028(16) 0.01273(16) 0.01042(16) -0.00071(13) 0.00121(13) 0.00145(13)
Si1 0.0192(2) 0.01306(19) 0.0177(2) 0.00138(16) 0.00548(17) 0.00255(16)
Si2 0.0150(2) 0.0210(2) 0.0160(2) 0.00071(17) 0.00437(17) -0.00525(17)
N1 0.0117(6) 0.0132(6) 0.0150(6) 0.0009(5) 0.0038(5) 0.0010(4)
N2 0.0106(6) 0.0166(6) 0.0118(6) 0.0001(5) 0.0019(5) -0.0004(5)
C1 0.0122(7) 0.0164(7) 0.0160(7) -0.0026(5) 0.0004(5) -0.0008(5)
C2 0.0139(7) 0.0128(6) 0.0185(7) -0.0022(5) 0.0048(6) -0.0022(5)
C3 0.0153(7) 0.0106(6) 0.0167(7) -0.0008(5) 0.0065(6) -0.0024(5)
C4 0.0245(8) 0.0155(7) 0.0161(7) 0.0005(6) 0.0064(6) -0.0014(6)
C5 0.0370(10) 0.0173(8) 0.0230(8) 0.0002(6) 0.0167(8) -0.0043(7)
C6 0.0288(9) 0.0206(8) 0.0344(10) -0.0045(7) 0.0219(8) -0.0058(7)
C7 0.0162(7) 0.0180(7) 0.0297(9) -0.0045(6) 0.0103(7) -0.0029(6)
C8 0.0153(7) 0.0178(7) 0.0100(6) 0.0012(5) 0.0018(5) 0.0040(6)
C9 0.0124(6) 0.0151(7) 0.0109(6) 0.0004(5) 0.0036(5) -0.0005(5)
C10 0.0115(6) 0.0139(6) 0.0121(6) 0.0020(5) 0.0041(5) -0.0006(5)
C11 0.0153(7) 0.0167(7) 0.0190(7) 0.0007(6) 0.0060(6) 0.0017(6)
C12 0.0218(8) 0.0162(7) 0.0202(8) -0.0027(6) 0.0107(6) -0.0006(6)
C13 0.0218(8) 0.0177(7) 0.0142(7) -0.0034(6) 0.0067(6) -0.0048(6)
C14 0.0152(7) 0.0170(7) 0.0119(7) 0.0005(5) 0.0027(5) -0.0021(5)
C15 0.0117(6) 0.0147(7) 0.0143(7) -0.0030(5) 0.0005(5) 0.0013(5)
C16 0.0235(8) 0.0194(8) 0.0147(7) -0.0014(6) 0.0015(6) 0.0061(6)
C17 0.0303(10) 0.0207(8) 0.0204(8) -0.0023(7) -0.0017(7) 0.0112(7)
C18 0.0182(8) 0.0225(8) 0.0291(9) -0.0097(7) 0.0020(7) 0.0065(6)
C19 0.0212(8) 0.0210(8) 0.0284(9) -0.0062(7) 0.0126(7) -0.0001(6)
C20 0.0188(8) 0.0171(7) 0.0196(8) -0.0027(6) 0.0069(6) 0.0002(6)
C21 0.0228(9) 0.0292(9) 0.0284(9) 0.0024(7) 0.0082(7) 0.0113(7)
C22 0.0245(9) 0.0164(7) 0.0241(8) -0.0033(6) 0.0052(7) -0.0010(6)
C23 0.0489(13) 0.0136(8) 0.0276(10) 0.0039(7) 0.0132(9) 0.0018(8)
C24 0.0206(9) 0.0401(12) 0.0475(13) -0.0072(10) 0.0193(9) -0.0061(8)
C25 0.0432(13) 0.0388(12) 0.0332(11) 0.0178(10) -0.0021(10) -0.0190(10)
C26 0.0268(9) 0.0312(10) 0.0288(10) -0.0090(8) 0.0103(8) -0.0141(8)

loop_
_atom_type_symbol
_atom_type_description
_atom_type_scat_dispersion_real
_atom_type_scat_dispersion_imag
_atom_type_scat_source
C C 0.0033 0.0016 'International Tables Vol C Tables 4.2.6.8 and 6.1.1.4'
H H 0.0000 0.0000 'International Tables Vol C Tables 4.2.6.8 and 6.1.1.4'
Hf Hf -0.5830 6.1852 'International Tables Vol C Tables 4.2.6.8 and 6.1.1.4'
I I -0.4742 1.8119 'International Tables Vol C Tables 4.2.6.8 and 6.1.1.4'
N N 0.0061 0.0033 'International Tables Vol C Tables 4.2.6.8 and 6.1.1.4'
P P 0.1023 0.0942 'International Tables Vol C Tables 4.2.6.8 and 6.1.1.4'
Si Si 0.0817 0.0704 'International Tables Vol C Tables 4.2.6.8 and 6.1.1.4'

loop_
_geom_angle_atom_site_label_1
_geom_angle_atom_site_label_2
_geom_angle_atom_site_label_3
_geom_angle
I1 Hf I2 93.08(2)
P Hf I1 83.33(2)
P Hf I2 176.376(9)
N1 Hf I1 118.91(4)
N1 Hf I2 100.42(4)
N1 Hf P 80.95(4)
N1 Hf N2 109.56(6)
N2 Hf I1 125.55(4)
N2 Hf I2 101.49(5)
N2 Hf P 81.11(5)
C1 P Hf 104.36(6)
C8 P Hf 105.12(6)
C8 P C1 106.33(8)
C15 P Hf 130.29(5)
C15 P C1 104.63(8)
C15 P C8 104.27(8)
N1 Si1 C21 109.48(8)
N1 Si1 C22 109.07(7)
N1 Si1 C23 109.79(8)
C21 Si1 C22 109.35(9)
C21 Si1 C23 108.97(10)
C23 Si1 C22 110.16(10)
N2 Si2 C24 111.28(9)
N2 Si2 C25 109.10(9)
N2 Si2 C26 108.57(8)
C25 Si2 C24 109.92(12)
C25 Si2 C26 108.24(12)
C26 Si2 C24 109.66(11)
Si1 N1 Hf 134.44(8)
C3 N1 Hf 111.15(10)
C3 N1 Si1 113.99(10)
Si2 N2 Hf 124.16(7)
C10 N2 Hf 121.44(10)
C10 N2 Si2 114.40(10)
P C1 H1A 110.2
P C1 H1B 110.2
H1A C1 H1B 108.5
C2 C1 P 107.58(11)
C2 C1 H1A 110.2
C2 C1 H1B 110.2
C3 C2 C1 119.79(14)
C7 C2 C1 121.42(16)
C7 C2 C3 118.55(16)
C2 C3 N1 120.67(14)
C4 C3 N1 119.76(15)
C4 C3 C2 119.57(15)
C3 C4 H4 119.6
C5 C4 C3 120.79(17)
C5 C4 H4 119.6
C4 C5 H5 120.1
C6 C5 C4 119.71(18)
C6 C5 H5 120.1
C5 C6 H6 119.9
C5 C6 C7 120.19(17)
C7 C6 H6 119.9
C2 C7 H7 119.5
C6 C7 C2 120.97(18)
C6 C7 H7 119.5
P C8 H8A 109.2
P C8 H8B 109.2
H8A C8 H8B 107.9
C9 C8 P 112.03(11)
C9 C8 H8A 109.2
C9 C8 H8B 109.2
C10 C9 C8 121.82(14)
C14 C9 C8 118.79(14)
C14 C9 C10 119.38(14)
C9 C10 N2 120.20(14)
C11 C10 N2 121.36(14)
C11 C10 C9 118.41(15)
C10 C11 H11 119.4
C12 C11 C10 121.30(16)
C12 C11 H11 119.4
C11 C12 H12 119.8
C13 C12 C11 120.39(15)
C13 C12 H12 119.8
C12 C13 H13 120.5
C12 C13 C14 119.00(15)
C14 C13 H13 120.5
C9 C14 H14 119.3
C13 C14 C9 121.45(15)
C13 C14 H14 119.3
C16 C15 P 121.11(13)
C16 C15 C20 118.90(15)
C20 C15 P 119.96(13)
C15 C16 H16 119.8
C15 C16 C17 120.45(17)
C17 C16 H16 119.8
C16 C17 H17 119.9
C18 C17 C16 120.21(18)
C18 C17 H17 119.9
C17 C18 H18 120.0
C17 C18 C19 119.90(17)
C19 C18 H18 120.0
C18 C19 H19 119.8
C18 C19 C20 120.43(17)
C20 C19 H19 119.8
C15 C20 H20 120.0
C19 C20 C15 120.07(17)
C19 C20 H20 120.0
Si1 C21 H21A 109.5
Si1 C21 H21B 109.5
Si1 C21 H21C 109.5
H21A C21 H21B 109.5
H21A C21 H21C 109.5
H21B C21 H21C 109.5
Si1 C22 H22A 109.5
Si1 C22 H22B 109.5
Si1 C22 H22C 109.5
H22A C22 H22B 109.5
H22A C22 H22C 109.5
H22B C22 H22C 109.5
Si1 C23 H23A 109.5
Si1 C23 H23B 109.5
Si1 C23 H23C 109.5
H23A C23 H23B 109.5
H23A C23 H23C 109.5
H23B C23 H23C 109.5
Si2 C24 H24A 109.5
Si2 C24 H24B 109.5
Si2 C24 H24C 109.5
H24A C24 H24B 109.5
H24A C24 H24C 109.5
H24B C24 H24C 109.5
Si2 C25 H25A 109.5
Si2 C25 H25B 109.5
Si2 C25 H25C 109.5
H25A C25 H25B 109.5
H25A C25 H25C 109.5
H25B C25 H25C 109.5
Si2 C26 H26A 109.5
Si2 C26 H26B 109.5
Si2 C26 H26C 109.5
H26A C26 H26B 109.5
H26A C26 H26C 109.5
H26B C26 H26C 109.5

loop_
_geom_bond_atom_site_label_1
_geom_bond_atom_site_label_2
_geom_bond_distance
I1 Hf 2.8043(8)
I2 Hf 2.8264(8)
Hf P 2.7560(9)
Hf N1 2.0064(15)
Hf N2 2.0363(15)
P C1 1.8477(17)
P C8 1.8267(17)
P C15 1.8208(17)
Si1 N1 1.7740(15)
Si1 C21 1.854(2)
Si1 C22 1.864(2)
Si1 C23 1.861(2)
Si2 N2 1.7714(15)
Si2 C24 1.862(2)
Si2 C25 1.857(2)
Si2 C26 1.862(2)
N1 C3 1.444(2)
N2 C10 1.439(2)
C1 H1A 0.9900
C1 H1B 0.9900
C1 C2 1.505(2)
C2 C3 1.410(2)
C2 C7 1.401(2)
C3 C4 1.400(2)
C4 H4 0.9500
C4 C5 1.387(3)
C5 H5 0.9500
C5 C6 1.386(3)
C6 H6 0.9500
C6 C7 1.389(3)
C7 H7 0.9500
C8 H8A 0.9900
C8 H8B 0.9900
C8 C9 1.507(2)
C9 C10 1.410(2)
C9 C14 1.398(2)
C10 C11 1.397(2)
C11 H11 0.9500
C11 C12 1.391(2)
C12 H12 0.9500
C12 C13 1.383(3)
C13 H13 0.9500
C13 C14 1.392(2)
C14 H14 0.9500
C15 C16 1.392(2)
C15 C20 1.403(2)
C16 H16 0.9500
C16 C17 1.395(2)
C17 H17 0.9500
C17 C18 1.382(3)
C18 H18 0.9500
C18 C19 1.384(3)
C19 H19 0.9500
C19 C20 1.391(2)
C20 H20 0.9500
C21 H21A 0.9800
C21 H21B 0.9800
C21 H21C 0.9800
C22 H22A 0.9800
C22 H22B 0.9800
C22 H22C 0.9800
C23 H23A 0.9800
C23 H23B 0.9800
C23 H23C 0.9800
C24 H24A 0.9800
C24 H24B 0.9800
C24 H24C 0.9800
C25 H25A 0.9800
C25 H25B 0.9800
C25 H25C 0.9800
C26 H26A 0.9800
C26 H26B 0.9800
C26 H26C 0.9800

loop_
_geom_torsion_atom_site_label_1
_geom_torsion_atom_site_label_2
_geom_torsion_atom_site_label_3
_geom_torsion_atom_site_label_4
_geom_torsion
Hf P C1 C2 50.87(11)
Hf P C8 C9 47.35(12)
Hf P C15 C16 119.19(13)
Hf P C15 C20 -62.63(16)
Hf N1 C3 C2 89.48(15)
Hf N1 C3 C4 -91.12(15)
Hf N2 C10 C9 74.44(17)
Hf N2 C10 C11 -107.58(15)
P C1 C2 C3 -59.73(17)
P C1 C2 C7 114.60(15)
P C8 C9 C10 -61.88(18)
P C8 C9 C14 119.18(14)
P C15 C16 C17 176.60(14)
P C15 C20 C19 -176.04(14)
Si1 N1 C3 C2 -96.88(15)
Si1 N1 C3 C4 82.52(16)
Si2 N2 C10 C9 -105.43(14)
Si2 N2 C10 C11 72.55(17)
N1 C3 C4 C5 -175.91(15)
N2 C10 C11 C12 178.93(15)
C1 P C8 C9 -62.94(13)
C1 P C15 C16 -116.94(15)
C1 P C15 C20 61.23(15)
C1 C2 C3 N1 -11.0(2)
C1 C2 C3 C4 169.59(14)
C1 C2 C7 C6 -172.16(16)
C2 C3 C4 C5 3.5(2)
C3 C2 C7 C6 2.2(2)
C3 C4 C5 C6 0.7(3)
C4 C5 C6 C7 -3.4(3)
C5 C6 C7 C2 1.9(3)
C7 C2 C3 N1 174.50(14)
C7 C2 C3 C4 -4.9(2)
C8 P C1 C2 161.71(11)
C8 P C15 C16 -5.46(16)
C8 P C15 C20 172.72(13)
C8 C9 C10 N2 2.0(2)
C8 C9 C10 C11 -176.06(15)
C8 C9 C14 C13 178.25(15)
C9 C10 C11 C12 -3.1(2)
C10 C9 C14 C13 -0.7(2)
C10 C11 C12 C13 1.0(3)
C11 C12 C13 C14 1.2(2)
C12 C13 C14 C9 -1.4(2)
C14 C9 C10 N2 -179.09(14)
C14 C9 C10 C11 2.9(2)
C15 P C1 C2 -88.30(12)
C15 P C8 C9 -173.19(11)
C15 C16 C17 C18 0.0(3)
C16 C15 C20 C19 2.2(3)
C16 C17 C18 C19 1.1(3)
C17 C18 C19 C20 -0.5(3)
C18 C19 C20 C15 -1.1(3)
C20 C15 C16 C17 -1.6(3)
C21 Si1 N1 Hf 11.69(14)
C21 Si1 N1 C3 -159.99(12)
C22 Si1 N1 Hf -107.92(12)
C22 Si1 N1 C3 80.39(13)
C23 Si1 N1 Hf 131.29(12)
C23 Si1 N1 C3 -40.40(14)
C24 Si2 N2 Hf 106.75(11)
C24 Si2 N2 C10 -73.38(14)
C25 Si2 N2 Hf -131.79(12)
C25 Si2 N2 C10 48.07(15)
C26 Si2 N2 Hf -14.03(12)
C26 Si2 N2 C10 165.83(12)
